data_7106576
loop_
_publ_author_name
'Weina Li'
'Xuesong Li'
'Wei Zhu'
'Changxu Li'
'Dan Xu'
'Yong Ju'
'Guangtao Li'

_publ_section_title
;
 Topochemical approach to efficiently produce main-chain poly(bile acid)s
 with high molecular weights and adaptive responsive behavior
;
_journal_name_full Chem.Commun.
_journal_page_first 7728
_journal_paper_doi 10.1039/c1cc11445j
_journal_volume 47
_journal_year 2011
_chemical_absolute_configuration syn
_chemical_formula_moiety 'C29 H43 N3 O5'
_chemical_formula_sum 'C29 H43 N3 O5'
_chemical_formula_weight 513.66
_chemical_name_systematic
;
?
;
_space_group_IT_number 19
_symmetry_cell_setting orthorhombic
_symmetry_space_group_name_Hall 'P 2ac 2ab'
_symmetry_space_group_name_H-M 'P 21 21 21'
_atom_sites_solution_hydrogens geom
_atom_sites_solution_primary direct
_atom_sites_solution_secondary difmap
_audit_creation_method SHELXL-97
_cell_angle_alpha 90.00
_cell_angle_beta 90.00
_cell_angle_gamma 90.00
_cell_formula_units_Z 4
_cell_length_a 7.5970(13)
_cell_length_b 10.1544(13)
_cell_length_c 36.149(6)
_cell_measurement_reflns_used 46
_cell_measurement_temperature 295(2)
_cell_measurement_theta_max 13.18
_cell_measurement_theta_min 4.19
_cell_volume 2788.6(8)
_computing_cell_refinement 'XSCANS (Bruker, 1997)'
_computing_data_collection 'XSCANS (Bruker, 1997)'
_computing_data_reduction 'XSCANS (Bruker, 1997)'
_computing_molecular_graphics 'SHELXTL (Bruker, 1997)'
_computing_publication_material 'SHELXTL (Bruker, 1997)'
_computing_structure_refinement 'SHELXTL (Bruker, 1997)'
_computing_structure_solution 'SHELXTL (Bruker, 1997)'
_diffrn_ambient_temperature 295(2)
_diffrn_measured_fraction_theta_full 0.999
_diffrn_measured_fraction_theta_max 0.999
_diffrn_measurement_device_type 'Bruker P4'
_diffrn_measurement_method '\w scans'
_diffrn_radiation_monochromator graphite
_diffrn_radiation_source 'fine-focus sealed tube'
_diffrn_radiation_type MoK\a
_diffrn_radiation_wavelength 0.71073
_diffrn_reflns_av_R_equivalents 0.0270
_diffrn_reflns_av_sigmaI/netI 0.0338
_diffrn_reflns_limit_h_max 9
_diffrn_reflns_limit_h_min -9
_diffrn_reflns_limit_k_max 12
_diffrn_reflns_limit_k_min -12
_diffrn_reflns_limit_l_max 43
_diffrn_reflns_limit_l_min -43
_diffrn_reflns_number 5996
_diffrn_reflns_theta_full 25.50
_diffrn_reflns_theta_max 25.50
_diffrn_reflns_theta_min 2.08
_diffrn_standards_decay_% 0
_diffrn_standards_interval_count 97
_diffrn_standards_number 3
_exptl_absorpt_coefficient_mu 0.083
_exptl_absorpt_correction_type none
_exptl_crystal_colour colorless
_exptl_crystal_density_diffrn 1.223
_exptl_crystal_density_meas ?
_exptl_crystal_density_method 'not measured'
_exptl_crystal_description prism
_exptl_crystal_F_000 1112
_exptl_crystal_size_max 0.70
_exptl_crystal_size_mid 0.60
_exptl_crystal_size_min 0.50
_refine_diff_density_max 0.178
_refine_diff_density_min -0.148
_refine_diff_density_rms 0.032
_refine_ls_extinction_method none
_refine_ls_goodness_of_fit_ref 1.048
_refine_ls_hydrogen_treatment constr
_refine_ls_matrix_type full
_refine_ls_number_parameters 335
_refine_ls_number_reflns 2998
_refine_ls_number_restraints 0
_refine_ls_restrained_S_all 1.048
_refine_ls_R_factor_all 0.0465
_refine_ls_R_factor_gt 0.0388
_refine_ls_shift/su_max 0.004
_refine_ls_shift/su_mean 0.000
_refine_ls_structure_factor_coef Fsqd
_refine_ls_weighting_details 'calc w=1/[\s^2^(Fo^2^)+(0.0010P)^2^+1.0000P] where P=(Fo^2^+2Fc^2^)/3'
_refine_ls_weighting_scheme calc
_refine_ls_wR_factor_gt 0.0829
_refine_ls_wR_factor_ref 0.0866
_reflns_number_gt 2539
_reflns_number_total 2998
_reflns_threshold_expression I>2\s(I)
_cod_data_source_file c1cc11445j.txt
_cod_data_source_block juy-13
_cod_depositor_comments
;
The following automatic conversions were performed:

'_exptl_crystal_density_meas' value 'none' was changed to '?' - the
value is perceived as not measured.

Automatic conversion script
Id: cif_fix_values 3008 2015-01-20 13:52:24Z robertas 
;
_cod_original_sg_symbol_H-M P2(1)2(1)2(1)
_cod_database_code 7106576

loop_
_symmetry_equiv_pos_as_xyz
'x, y, z'
'-x+1/2, -y, z+1/2'
'-x, y+1/2, -z+1/2'
'x+1/2, -y+1/2, -z'

loop_
_atom_site_label
_atom_site_type_symbol
_atom_site_fract_x
_atom_site_fract_y
_atom_site_fract_z
_atom_site_U_iso_or_equiv
_atom_site_adp_type
_atom_site_occupancy
_atom_site_symmetry_multiplicity
_atom_site_calc_flag
_atom_site_refinement_flags
_atom_site_disorder_assembly
_atom_site_disorder_group
O1 O 0.0801(4) 0.1788(2) 0.71592(6) 0.0759(7) Uani 1 1 d . . .
O2 O 0.2654(3) 0.1677(2) 0.66755(5) 0.0606(5) Uani 1 1 d . . .
O3 O 0.0850(3) 0.3612(2) 0.51562(6) 0.0633(6) Uani 1 1 d . . .
H3C H 0.0913 0.3283 0.4949 0.076 Uiso 1 1 calc R . .
O4 O 0.3643(4) 0.6672(2) 0.35087(6) 0.0789(7) Uani 1 1 d . . .
O5 O 0.1480(3) 0.6365(2) 0.30948(5) 0.0693(6) Uani 1 1 d . . .
N1 N 0.1736(8) -0.0719(4) 0.78585(10) 0.144(2) Uani 1 1 d . . .
N2 N 0.1380(6) -0.0782(3) 0.75568(9) 0.0934(11) Uani 1 1 d . . .
N3 N 0.0839(5) -0.0952(3) 0.72406(8) 0.0832(10) Uani 1 1 d . . .
C1 C 0.1939(5) -0.0314(3) 0.69597(8) 0.0669(9) Uani 1 1 d . . .
H1A H 0.1652 -0.0674 0.6719 0.080 Uiso 1 1 calc R . .
H1B H 0.3165 -0.0510 0.7010 0.080 Uiso 1 1 calc R . .
C2 C 0.1689(4) 0.1170(3) 0.69512(8) 0.0585(8) Uani 1 1 d . . .
C3 C 0.4414(4) 0.3411(3) 0.64410(8) 0.0545(7) Uani 1 1 d . . .
H3A H 0.4434 0.2919 0.6211 0.065 Uiso 1 1 calc R . .
H3B H 0.5396 0.3113 0.6591 0.065 Uiso 1 1 calc R . .
C4 C 0.2715(4) 0.3121(3) 0.66427(7) 0.0537(7) Uani 1 1 d . . .
H4A H 0.2747 0.3518 0.6890 0.064 Uiso 1 1 calc R . .
C5 C 0.1131(4) 0.3631(3) 0.64313(8) 0.0540(7) Uani 1 1 d . . .
H5A H 0.0062 0.3461 0.6570 0.065 Uiso 1 1 calc R . .
H5B H 0.1042 0.3190 0.6194 0.065 Uiso 1 1 calc R . .
C6 C 0.1368(4) 0.5121(3) 0.63740(8) 0.0561(8) Uani 1 1 d . . .
H6A H 0.1412 0.5545 0.6614 0.067 Uiso 1 1 calc R . .
H6B H 0.0346 0.5460 0.6244 0.067 Uiso 1 1 calc R . .
C7 C 0.3034(4) 0.5501(3) 0.61551(8) 0.0499(7) Uani 1 1 d . . .
C8 C 0.4653(4) 0.4895(3) 0.63547(8) 0.0526(7) Uani 1 1 d . . .
H8A H 0.4767 0.5349 0.6593 0.063 Uiso 1 1 calc R . .
C9 C 0.6363(4) 0.5124(3) 0.61437(8) 0.0612(8) Uani 1 1 d . . .
H9A H 0.7313 0.4670 0.6270 0.073 Uiso 1 1 calc R . .
H9B H 0.6632 0.6058 0.6145 0.073 Uiso 1 1 calc R . .
C10 C 0.6270(3) 0.4641(3) 0.57424(7) 0.0538(7) Uani 1 1 d . . .
H10A H 0.7349 0.4877 0.5615 0.065 Uiso 1 1 calc R . .
H10B H 0.6172 0.3688 0.5740 0.065 Uiso 1 1 calc R . .
C11 C 0.4703(3) 0.5234(3) 0.55356(7) 0.0446(6) Uani 1 1 d . . .
H11A H 0.4887 0.6186 0.5515 0.054 Uiso 1 1 calc R . .
C12 C 0.2967(3) 0.4995(3) 0.57479(7) 0.0439(6) Uani 1 1 d . . .
H12A H 0.2820 0.4037 0.5762 0.053 Uiso 1 1 calc R . .
C13 C 0.1386(4) 0.5515(3) 0.55287(8) 0.0526(7) Uani 1 1 d . . .
H13A H 0.0315 0.5284 0.5660 0.063 Uiso 1 1 calc R . .
H13B H 0.1453 0.6469 0.5519 0.063 Uiso 1 1 calc R . .
C14 C 0.1267(4) 0.4985(3) 0.51342(8) 0.0473(7) Uani 1 1 d . . .
H14A H 0.0303 0.5438 0.5007 0.057 Uiso 1 1 calc R . .
C15 C 0.2979(3) 0.5224(2) 0.49171(7) 0.0422(6) Uani 1 1 d . . .
C16 C 0.4521(3) 0.4664(3) 0.51460(7) 0.0425(6) Uani 1 1 d . . .
H16A H 0.4271 0.3724 0.5178 0.051 Uiso 1 1 calc R . .
C17 C 0.6097(4) 0.4742(3) 0.48840(8) 0.0519(7) Uani 1 1 d . . .
H17A H 0.6948 0.4058 0.4940 0.062 Uiso 1 1 calc R . .
H17B H 0.6670 0.5593 0.4902 0.062 Uiso 1 1 calc R . .
C18 C 0.5292(4) 0.4539(3) 0.44969(8) 0.0539(7) Uani 1 1 d . . .
H18A H 0.5721 0.3725 0.4389 0.065 Uiso 1 1 calc R . .
H18B H 0.5614 0.5262 0.4335 0.065 Uiso 1 1 calc R . .
C19 C 0.3262(3) 0.4481(3) 0.45448(7) 0.0444(6) Uani 1 1 d . . .
H19A H 0.2953 0.3557 0.4588 0.053 Uiso 1 1 calc R . .
C20 C 0.3176(5) 0.7026(3) 0.61701(9) 0.0679(9) Uani 1 1 d . . .
H20A H 0.3216 0.7309 0.6423 0.102 Uiso 1 1 calc R . .
H20B H 0.2171 0.7410 0.6051 0.102 Uiso 1 1 calc R . .
H20C H 0.4230 0.7303 0.6046 0.102 Uiso 1 1 calc R . .
C21 C 0.3162(4) 0.6729(2) 0.48503(8) 0.0552(7) Uani 1 1 d . . .
H21A H 0.2987 0.7190 0.5079 0.083 Uiso 1 1 calc R . .
H21B H 0.2295 0.7009 0.4674 0.083 Uiso 1 1 calc R . .
H21C H 0.4317 0.6918 0.4756 0.083 Uiso 1 1 calc R . .
C22 C 0.2244(4) 0.4930(3) 0.41982(7) 0.0514(7) Uani 1 1 d . . .
H22A H 0.2483 0.5868 0.4160 0.062 Uiso 1 1 calc R . .
C23 C 0.0235(4) 0.4757(4) 0.42472(9) 0.0678(9) Uani 1 1 d . . .
H23A H -0.0358 0.5050 0.4028 0.102 Uiso 1 1 calc R . .
H23B H -0.0156 0.5269 0.4455 0.102 Uiso 1 1 calc R . .
H23C H -0.0028 0.3845 0.4290 0.102 Uiso 1 1 calc R . .
C24 C 0.2894(4) 0.4184(3) 0.38577(7) 0.0582(8) Uani 1 1 d . . .
H24A H 0.2666 0.3254 0.3895 0.070 Uiso 1 1 calc R . .
H24B H 0.4159 0.4295 0.3841 0.070 Uiso 1 1 calc R . .
C25 C 0.2088(5) 0.4587(3) 0.34872(7) 0.0625(8) Uani 1 1 d . . .
H25A H 0.2508 0.3991 0.3297 0.075 Uiso 1 1 calc R . .
H25B H 0.0820 0.4493 0.3502 0.075 Uiso 1 1 calc R . .
C26 C 0.2522(4) 0.5985(3) 0.33750(8) 0.0593(8) Uani 1 1 d . . .
C27 C 0.1886(6) 0.7652(3) 0.29382(9) 0.0805(11) Uani 1 1 d . . .
H27A H 0.2140 0.8276 0.3134 0.097 Uiso 1 1 calc R . .
H27B H 0.2909 0.7592 0.2778 0.097 Uiso 1 1 calc R . .
C28 C 0.0366(7) 0.8081(4) 0.27280(10) 0.0898(13) Uani 1 1 d . . .
C29 C -0.0840(9) 0.8458(5) 0.25659(13) 0.133(2) Uani 1 1 d . . .
H29A H -0.1814 0.8762 0.2435 0.159 Uiso 1 1 calc R . .

loop_
_atom_site_aniso_label
_atom_site_aniso_U_11
_atom_site_aniso_U_22
_atom_site_aniso_U_33
_atom_site_aniso_U_23
_atom_site_aniso_U_13
_atom_site_aniso_U_12
O1 0.0860(17) 0.0792(15) 0.0624(13) 0.0007(12) 0.0227(13) 0.0113(15)
O2 0.0698(14) 0.0561(12) 0.0558(11) 0.0021(9) 0.0147(11) 0.0028(11)
O3 0.0577(13) 0.0617(12) 0.0704(12) 0.0042(11) -0.0009(12) -0.0220(12)
O4 0.0871(17) 0.0821(16) 0.0675(13) 0.0124(12) -0.0091(14) -0.0278(16)
O5 0.0775(15) 0.0720(14) 0.0585(12) 0.0139(11) -0.0069(12) -0.0041(13)
N1 0.205(5) 0.156(4) 0.071(2) 0.000(2) 0.022(3) -0.090(4)
N2 0.122(3) 0.087(2) 0.0715(19) 0.0013(18) 0.023(2) -0.042(2)
N3 0.094(2) 0.085(2) 0.0709(18) 0.0132(16) 0.0041(19) -0.027(2)
C1 0.071(2) 0.066(2) 0.0632(18) 0.0073(16) 0.0100(18) -0.0048(19)
C2 0.0577(19) 0.070(2) 0.0480(16) 0.0043(15) -0.0001(15) -0.0012(17)
C3 0.0476(16) 0.0595(18) 0.0564(16) 0.0014(15) -0.0028(14) 0.0063(15)
C4 0.0601(18) 0.0538(16) 0.0472(14) -0.0024(13) 0.0021(15) 0.0013(16)
C5 0.0465(16) 0.0629(18) 0.0527(16) -0.0019(14) 0.0088(14) -0.0010(15)
C6 0.0510(16) 0.0621(18) 0.0552(16) -0.0040(15) 0.0056(14) 0.0105(16)
C7 0.0460(16) 0.0464(15) 0.0572(15) -0.0062(13) 0.0010(14) 0.0019(14)
C8 0.0466(16) 0.0562(17) 0.0549(16) -0.0076(14) -0.0078(13) -0.0013(15)
C9 0.0456(16) 0.069(2) 0.0685(18) 0.0022(17) -0.0115(15) -0.0077(17)
C10 0.0329(13) 0.0687(19) 0.0598(16) 0.0020(16) -0.0017(13) -0.0030(14)
C11 0.0354(13) 0.0431(14) 0.0554(15) 0.0017(13) 0.0007(12) -0.0012(12)
C12 0.0360(13) 0.0405(14) 0.0552(14) 0.0001(12) 0.0008(12) 0.0011(12)
C13 0.0388(14) 0.0602(17) 0.0589(16) 0.0021(15) 0.0034(13) 0.0085(14)
C14 0.0348(13) 0.0476(15) 0.0596(16) 0.0062(13) -0.0034(13) 0.0011(13)
C15 0.0376(13) 0.0352(12) 0.0538(14) 0.0047(11) 0.0008(12) -0.0001(12)
C16 0.0329(13) 0.0395(13) 0.0551(15) 0.0039(13) 0.0004(12) -0.0010(12)
C17 0.0368(14) 0.0552(16) 0.0638(17) 0.0019(15) 0.0026(14) 0.0003(14)
C18 0.0457(15) 0.0584(17) 0.0578(16) 0.0022(15) 0.0058(14) 0.0052(15)
C19 0.0425(14) 0.0372(13) 0.0533(14) 0.0059(12) 0.0019(12) 0.0002(12)
C20 0.078(2) 0.0477(16) 0.078(2) -0.0123(15) -0.001(2) 0.0009(18)
C21 0.0576(18) 0.0381(14) 0.0699(17) 0.0051(13) -0.0003(16) 0.0002(14)
C22 0.0541(16) 0.0475(15) 0.0527(15) 0.0068(13) -0.0002(14) 0.0029(14)
C23 0.0528(17) 0.087(2) 0.0641(19) 0.0004(19) -0.0121(16) 0.0096(19)
C24 0.0647(19) 0.0566(17) 0.0533(15) 0.0060(13) 0.0003(16) -0.0021(17)
C25 0.072(2) 0.0627(18) 0.0528(16) 0.0017(14) -0.0025(16) -0.0059(19)
C26 0.064(2) 0.068(2) 0.0459(15) 0.0032(14) 0.0067(16) -0.0010(18)
C27 0.102(3) 0.071(2) 0.069(2) 0.0190(18) 0.010(2) 0.003(2)
C28 0.123(4) 0.086(3) 0.061(2) 0.014(2) -0.005(2) 0.014(3)
C29 0.174(6) 0.133(4) 0.092(3) 0.022(3) -0.034(4) 0.031(5)

loop_
_atom_type_symbol
_atom_type_description
_atom_type_scat_dispersion_real
_atom_type_scat_dispersion_imag
_atom_type_scat_source
C C 0.0033 0.0000 'International Tables Vol C Tables 4.2.6.8 and 6.1.1.4'
H H 0.0000 0.0000 'International Tables Vol C Tables 4.2.6.8 and 6.1.1.4'
N N 0.0061 0.0000 'International Tables Vol C Tables 4.2.6.8 and 6.1.1.4'
O O 0.0106 0.0000 'International Tables Vol C Tables 4.2.6.8 and 6.1.1.4'

loop_
_geom_angle_atom_site_label_1
_geom_angle_atom_site_label_2
_geom_angle_atom_site_label_3
_geom_angle
_geom_angle_site_symmetry_1
_geom_angle_site_symmetry_3
_geom_angle_publ_flag
C2 O2 C4 117.4(2) . . ?
C14 O3 H3C 109.5 . . ?
C26 O5 C27 115.2(3) . . ?
N1 N2 N3 172.4(4) . . ?
N2 N3 C1 113.1(3) . . ?
N3 C1 C2 112.4(3) . . ?
N3 C1 H1A 109.1 . . ?
C2 C1 H1A 109.1 . . ?
N3 C1 H1B 109.1 . . ?
C2 C1 H1B 109.1 . . ?
H1A C1 H1B 107.9 . . ?
O1 C2 O2 125.3(3) . . ?
O1 C2 C1 125.5(3) . . ?
O2 C2 C1 109.1(3) . . ?
C4 C3 C8 112.7(3) . . ?
C4 C3 H3A 109.0 . . ?
C8 C3 H3A 109.0 . . ?
C4 C3 H3B 109.0 . . ?
C8 C3 H3B 109.0 . . ?
H3A C3 H3B 107.8 . . ?
O2 C4 C3 105.1(2) . . ?
O2 C4 C5 110.9(3) . . ?
C3 C4 C5 111.6(2) . . ?
O2 C4 H4A 109.7 . . ?
C3 C4 H4A 109.7 . . ?
C5 C4 H4A 109.7 . . ?
C4 C5 C6 108.1(3) . . ?
C4 C5 H5A 110.1 . . ?
C6 C5 H5A 110.1 . . ?
C4 C5 H5B 110.1 . . ?
C6 C5 H5B 110.1 . . ?
H5A C5 H5B 108.4 . . ?
C5 C6 C7 114.3(3) . . ?
C5 C6 H6A 108.7 . . ?
C7 C6 H6A 108.7 . . ?
C5 C6 H6B 108.7 . . ?
C7 C6 H6B 108.7 . . ?
H6A C6 H6B 107.6 . . ?
C6 C7 C8 108.2(2) . . ?
C6 C7 C20 106.8(3) . . ?
C8 C7 C20 108.9(3) . . ?
C6 C7 C12 112.0(2) . . ?
C8 C7 C12 109.5(2) . . ?
C20 C7 C12 111.4(2) . . ?
C9 C8 C3 110.4(3) . . ?
C9 C8 C7 112.5(2) . . ?
C3 C8 C7 112.8(2) . . ?
C9 C8 H8A 106.9 . . ?
C3 C8 H8A 106.9 . . ?
C7 C8 H8A 106.9 . . ?
C8 C9 C10 112.6(2) . . ?
C8 C9 H9A 109.1 . . ?
C10 C9 H9A 109.1 . . ?
C8 C9 H9B 109.1 . . ?
C10 C9 H9B 109.1 . . ?
H9A C9 H9B 107.8 . . ?
C11 C10 C9 111.9(3) . . ?
C11 C10 H10A 109.2 . . ?
C9 C10 H10A 109.2 . . ?
C11 C10 H10B 109.2 . . ?
C9 C10 H10B 109.2 . . ?
H10A C10 H10B 107.9 . . ?
C16 C11 C10 111.8(2) . . ?
C16 C11 C12 108.7(2) . . ?
C10 C11 C12 111.1(2) . . ?
C16 C11 H11A 108.4 . . ?
C10 C11 H11A 108.4 . . ?
C12 C11 H11A 108.4 . . ?
C13 C12 C11 111.0(2) . . ?
C13 C12 C7 113.5(2) . . ?
C11 C12 C7 112.9(2) . . ?
C13 C12 H12A 106.3 . . ?
C11 C12 H12A 106.3 . . ?
C7 C12 H12A 106.3 . . ?
C14 C13 C12 114.1(2) . . ?
C14 C13 H13A 108.7 . . ?
C12 C13 H13A 108.7 . . ?
C14 C13 H13B 108.7 . . ?
C12 C13 H13B 108.7 . . ?
H13A C13 H13B 107.6 . . ?
O3 C14 C13 107.7(2) . . ?
O3 C14 C15 111.6(2) . . ?
C13 C14 C15 111.8(2) . . ?
O3 C14 H14A 108.5 . . ?
C13 C14 H14A 108.5 . . ?
C15 C14 H14A 108.5 . . ?
C14 C15 C16 108.07(19) . . ?
C14 C15 C21 108.1(2) . . ?
C16 C15 C21 112.2(2) . . ?
C14 C15 C19 118.8(2) . . ?
C16 C15 C19 100.3(2) . . ?
C21 C15 C19 109.3(2) . . ?
C11 C16 C17 118.7(2) . . ?
C11 C16 C15 115.0(2) . . ?
C17 C16 C15 104.1(2) . . ?
C11 C16 H16A 106.0 . . ?
C17 C16 H16A 106.0 . . ?
C15 C16 H16A 106.0 . . ?
C16 C17 C18 104.2(2) . . ?
C16 C17 H17A 110.9 . . ?
C18 C17 H17A 110.9 . . ?
C16 C17 H17B 110.9 . . ?
C18 C17 H17B 110.9 . . ?
H17A C17 H17B 108.9 . . ?
C17 C18 C19 107.3(2) . . ?
C17 C18 H18A 110.3 . . ?
C19 C18 H18A 110.3 . . ?
C17 C18 H18B 110.3 . . ?
C19 C18 H18B 110.3 . . ?
H18A C18 H18B 108.5 . . ?
C22 C19 C18 113.4(2) . . ?
C22 C19 C15 119.3(2) . . ?
C18 C19 C15 102.4(2) . . ?
C22 C19 H19A 107.0 . . ?
C18 C19 H19A 107.0 . . ?
C15 C19 H19A 107.0 . . ?
C7 C20 H20A 109.5 . . ?
C7 C20 H20B 109.5 . . ?
H20A C20 H20B 109.5 . . ?
C7 C20 H20C 109.5 . . ?
H20A C20 H20C 109.5 . . ?
H20B C20 H20C 109.5 . . ?
C15 C21 H21A 109.5 . . ?
C15 C21 H21B 109.5 . . ?
H21A C21 H21B 109.5 . . ?
C15 C21 H21C 109.5 . . ?
H21A C21 H21C 109.5 . . ?
H21B C21 H21C 109.5 . . ?
C24 C22 C19 110.3(2) . . ?
C24 C22 C23 110.8(3) . . ?
C19 C22 C23 111.6(2) . . ?
C24 C22 H22A 108.0 . . ?
C19 C22 H22A 108.0 . . ?
C23 C22 H22A 108.0 . . ?
C22 C23 H23A 109.5 . . ?
C22 C23 H23B 109.5 . . ?
H23A C23 H23B 109.5 . . ?
C22 C23 H23C 109.5 . . ?
H23A C23 H23C 109.5 . . ?
H23B C23 H23C 109.5 . . ?
C22 C24 C25 116.4(3) . . ?
C22 C24 H24A 108.2 . . ?
C25 C24 H24A 108.2 . . ?
C22 C24 H24B 108.2 . . ?
C25 C24 H24B 108.2 . . ?
H24A C24 H24B 107.3 . . ?
C26 C25 C24 113.5(3) . . ?
C26 C25 H25A 108.9 . . ?
C24 C25 H25A 108.9 . . ?
C26 C25 H25B 108.9 . . ?
C24 C25 H25B 108.9 . . ?
H25A C25 H25B 107.7 . . ?
O4 C26 O5 123.7(3) . . ?
O4 C26 C25 126.2(3) . . ?
O5 C26 C25 110.1(3) . . ?
C28 C27 O5 107.7(3) . . ?
C28 C27 H27A 110.2 . . ?
O5 C27 H27A 110.2 . . ?
C28 C27 H27B 110.2 . . ?
O5 C27 H27B 110.2 . . ?
H27A C27 H27B 108.5 . . ?
C29 C28 C27 178.0(6) . . ?
C28 C29 H29A 180.0 . . ?

loop_
_geom_bond_atom_site_label_1
_geom_bond_atom_site_label_2
_geom_bond_distance
_geom_bond_site_symmetry_2
_geom_bond_publ_flag
O1 C2 1.189(4) . ?
O2 C2 1.340(4) . ?
O2 C4 1.471(3) . ?
O3 C14 1.432(3) . ?
O3 H3C 0.8200 . ?
O4 C26 1.202(4) . ?
O5 C26 1.342(4) . ?
O5 C27 1.458(4) . ?
N1 N2 1.126(4) . ?
N2 N3 1.227(4) . ?
N3 C1 1.466(4) . ?
C1 C2 1.519(4) . ?
C1 H1A 0.9700 . ?
C1 H1B 0.9700 . ?
C3 C4 1.512(4) . ?
C3 C8 1.550(4) . ?
C3 H3A 0.9700 . ?
C3 H3B 0.9700 . ?
C4 C5 1.517(4) . ?
C4 H4A 0.9800 . ?
C5 C6 1.538(4) . ?
C5 H5A 0.9700 . ?
C5 H5B 0.9700 . ?
C6 C7 1.542(4) . ?
C6 H6A 0.9700 . ?
C6 H6B 0.9700 . ?
C7 C8 1.553(4) . ?
C7 C20 1.553(4) . ?
C7 C12 1.560(4) . ?
C8 C9 1.524(4) . ?
C8 H8A 0.9800 . ?
C9 C10 1.533(4) . ?
C9 H9A 0.9700 . ?
C9 H9B 0.9700 . ?
C10 C11 1.529(4) . ?
C10 H10A 0.9700 . ?
C10 H10B 0.9700 . ?
C11 C16 1.529(4) . ?
C11 C12 1.545(3) . ?
C11 H11A 0.9800 . ?
C12 C13 1.533(4) . ?
C12 H12A 0.9800 . ?
C13 C14 1.527(4) . ?
C13 H13A 0.9700 . ?
C13 H13B 0.9700 . ?
C14 C15 1.538(4) . ?
C14 H14A 0.9800 . ?
C15 C16 1.543(3) . ?
C15 C21 1.553(3) . ?
C15 C19 1.558(4) . ?
C16 C17 1.529(4) . ?
C16 H16A 0.9800 . ?
C17 C18 1.541(4) . ?
C17 H17A 0.9700 . ?
C17 H17B 0.9700 . ?
C18 C19 1.553(4) . ?
C18 H18A 0.9700 . ?
C18 H18B 0.9700 . ?
C19 C22 1.541(4) . ?
C19 H19A 0.9800 . ?
C20 H20A 0.9600 . ?
C20 H20B 0.9600 . ?
C20 H20C 0.9600 . ?
C21 H21A 0.9600 . ?
C21 H21B 0.9600 . ?
C21 H21C 0.9600 . ?
C22 C24 1.527(4) . ?
C22 C23 1.547(4) . ?
C22 H22A 0.9800 . ?
C23 H23A 0.9600 . ?
C23 H23B 0.9600 . ?
C23 H23C 0.9600 . ?
C24 C25 1.528(4) . ?
C24 H24A 0.9700 . ?
C24 H24B 0.9700 . ?
C25 C26 1.513(4) . ?
C25 H25A 0.9700 . ?
C25 H25B 0.9700 . ?
C27 C28 1.449(6) . ?
C27 H27A 0.9700 . ?
C27 H27B 0.9700 . ?
C28 C29 1.154(7) . ?
C29 H29A 0.9300 . ?
